data_4063468
loop_
_publ_author_name
'Ojo, Wilfried-Solo'
'P\'etillon, Fran\,cois Y.'
'Schollhammer, P.'
'Talarmin, Jean'

_publ_section_title
;
 Carbon--Sulfur and Carbon--Halogen Bond Cleavage of Acyclic or Cyclic
 Thioethers, Thiophenes, and Dihaloalkanes with the Trithiolato-Bridged
 Cation [Mo2Cp2(\m-SMe)3(MeCN)2]+
;
_journal_issue 2
_journal_name_full Organometallics
_journal_page_first 448
_journal_page_last 462
_journal_paper_doi 10.1021/om900901s
_journal_volume 29
_journal_year 2010
_chemical_absolute_configuration ad
_chemical_formula_moiety
;
C15 H24 Cl Mo2 S4 1+,  F6 P 1-
;
_chemical_formula_sum 'C15 H24 Cl F6 Mo2 P S4'
_chemical_formula_weight 704.88
_chemical_name_systematic
;
 ?
;
_space_group_IT_number 19
_symmetry_cell_setting orthorhombic
_symmetry_Int_Tables_number 19
_symmetry_space_group_name_Hall 'P 2ac 2ab'
_symmetry_space_group_name_H-M 'P 21 21 21'
_atom_sites_solution_hydrogens geom
_atom_sites_solution_primary direct
_atom_sites_solution_secondary difmap
_audit_conform_dict_location ftp://ftp.iucr.org/pub/cif_core.dic
_audit_conform_dict_name cif_core.dic
_audit_conform_dict_version 2.3
_audit_creation_date 2008-03-19T15:42:31-00:00
_audit_creation_method 'WinGX routine CIF_UPDATE'
_cell_angle_alpha 90
_cell_angle_beta 90
_cell_angle_gamma 90
_cell_formula_units_Z 4
_cell_length_a 12.7338(3)
_cell_length_b 13.3930(3)
_cell_length_c 13.9952(4)
_cell_measurement_reflns_used 8562
_cell_measurement_temperature 170(2)
_cell_measurement_theta_max 26.7848
_cell_measurement_theta_min 2.6381
_cell_volume 2386.79(10)
_computing_cell_refinement
;
        CrysAlis RED, Oxford Diffraction Ltd.,
        Version 1.171.31.5 (release 28-08-2006 CrysAlis171 .NET)
        (compiled Aug 28 2006,13:05:05)
;
_computing_data_collection
;
        CrysAlis CCD, Oxford Diffraction Ltd.,
        Version 1.171.31.5 (release 28-08-2006 CrysAlis171 .NET)
        (compiled Aug 28 2006,13:05:05)
;
_computing_data_reduction
;
        CrysAlis RED, Oxford Diffraction Ltd.,
        Version 1.171.31.5 (release 28-08-2006 CrysAlis171 .NET)
        (compiled Aug 28 2006,13:05:05)
;
_computing_molecular_graphics 'ORTEP3 for Windows (Farrugia, 1997)'
_computing_structure_refinement 'SHELXL-97 (Sheldrick, 1997)'
_computing_structure_solution 'SIR-92 (Altomare et al., 1992)'
_diffrn_ambient_temperature 170(2)
_diffrn_detector 'Sapphire 2 (CCD)'
_diffrn_detector_area_resol_mean 8.3622
_diffrn_measured_fraction_theta_full 0.947
_diffrn_measured_fraction_theta_max 0.947
_diffrn_measurement_device_type 'X-CALIBUR-2 CCD 4-circle diffractometer'
_diffrn_measurement_method phi-scan
_diffrn_orient_matrix_UB_11 -0.0532577482
_diffrn_orient_matrix_UB_12 -0.0081163481
_diffrn_orient_matrix_UB_13 0.0126448811
_diffrn_orient_matrix_UB_21 0.0122736364
_diffrn_orient_matrix_UB_22 -0.049699829
_diffrn_orient_matrix_UB_23 0.0134932323
_diffrn_orient_matrix_UB_31 0.0107646723
_diffrn_orient_matrix_UB_32 0.0163869428
_diffrn_orient_matrix_UB_33 0.0471894865
_diffrn_radiation_monochromator graphite
_diffrn_radiation_type MoK\a
_diffrn_radiation_wavelength 0.71073
_diffrn_reflns_av_R_equivalents 0.032
_diffrn_reflns_av_unetI/netI 0.0448
_diffrn_reflns_limit_h_max 14
_diffrn_reflns_limit_h_min -14
_diffrn_reflns_limit_k_max 15
_diffrn_reflns_limit_k_min -15
_diffrn_reflns_limit_l_max 13
_diffrn_reflns_limit_l_min -14
_diffrn_reflns_number 15187
_diffrn_reflns_theta_full 24.71
_diffrn_reflns_theta_max 24.71
_diffrn_reflns_theta_min 2.64
_diffrn_standards_interval_count 40
_exptl_absorpt_coefficient_mu 1.628
_exptl_absorpt_correction_T_max 0.9682
_exptl_absorpt_correction_T_min 0.8536
_exptl_absorpt_correction_type multi-scan
_exptl_absorpt_process_details
;
        CrysAlis RED, Oxford Diffraction Ltd.,
        Version 1.171.31.5 (release 28-08-2006 CrysAlis171 .NET)
        (compiled Aug 28 2006,13:05:05)
        Empirical absorption correction using spherical harmonics,
 implemented in SCALE3 ABSPACK scaling algorithm.
;
_exptl_crystal_colour 'translucent black'
_exptl_crystal_density_diffrn 1.962
_exptl_crystal_density_method 'not measured'
_exptl_crystal_description planar
_exptl_crystal_F_000 1392
_exptl_crystal_size_max 0.18
_exptl_crystal_size_mid 0.10
_exptl_crystal_size_min 0.02
_refine_diff_density_max 0.524
_refine_diff_density_min -0.329
_refine_diff_density_rms 0.092
_refine_ls_abs_structure_details 'Flack H D (1983), Acta Cryst. A39, 876-881'
_refine_ls_abs_structure_Flack -0.04(4)
_refine_ls_extinction_method none
_refine_ls_goodness_of_fit_ref 0.99
_refine_ls_hydrogen_treatment constr
_refine_ls_matrix_type full
_refine_ls_number_parameters 266
_refine_ls_number_reflns 3842
_refine_ls_number_restraints 190
_refine_ls_restrained_S_all 0.968
_refine_ls_R_factor_all 0.0371
_refine_ls_R_factor_gt 0.0254
_refine_ls_shift/su_max 0.001
_refine_ls_shift/su_mean 0
_refine_ls_structure_factor_coef Fsqd
_refine_ls_weighting_details 'calc w=1/[\s^2^(Fo^2^)+(0.0279P)^2^+0.0000P] where P=(Fo^2^+2Fc^2^)/3'
_refine_ls_weighting_scheme calc
_refine_ls_wR_factor_gt 0.0491
_refine_ls_wR_factor_ref 0.0528
_reflns_number_gt 3218
_reflns_number_total 3842
_reflns_threshold_expression >2sigma(I)
_cod_data_source_file om900901s_si_002.cif
_cod_data_source_block mute-b-compound4
_cod_original_sg_symbol_Hall P2ac2ab
_cod_original_sg_symbol_H-M P212121
_cod_database_code 4063468

loop_
_symmetry_equiv_pos_as_xyz
'x, y, z'
'-x+1/2, -y, z+1/2'
'x+1/2, -y+1/2, -z'
'-x, y+1/2, -z+1/2'

loop_
_atom_site_label
_atom_site_type_symbol
_atom_site_fract_x
_atom_site_fract_y
_atom_site_fract_z
_atom_site_U_iso_or_equiv
_atom_site_adp_type
_atom_site_occupancy
_atom_site_symmetry_multiplicity
_atom_site_calc_flag
_atom_site_refinement_flags
_atom_site_disorder_assembly
_atom_site_disorder_group
C1 C 0.1722(4) 0.3920(3) 0.5306(3) 0.0351(12) Uani 1 1 d U . .
H1A H 0.1995 0.3819 0.5954 0.053 Uiso 1 1 calc R . .
H1B H 0.0992 0.3692 0.5276 0.053 Uiso 1 1 calc R . .
H1C H 0.1756 0.4631 0.5143 0.053 Uiso 1 1 calc R . .
C2 C -0.0624(4) 0.1525(4) 0.3546(3) 0.0450(14) Uani 1 1 d U . .
H2A H -0.1244 0.1922 0.3381 0.068 Uiso 1 1 calc R . .
H2B H -0.0823 0.1 0.3999 0.068 Uiso 1 1 calc R . .
H2C H -0.0336 0.1219 0.2966 0.068 Uiso 1 1 calc R . .
C3 C 0.4345(4) 0.2311(3) 0.3180(3) 0.0377(13) Uani 1 1 d U . .
H3A H 0.5002 0.2131 0.2843 0.045 Uiso 1 1 calc R . .
H3B H 0.4534 0.2807 0.3676 0.045 Uiso 1 1 calc R . .
C4 C 0.4064(4) 0.0268(4) 0.2869(4) 0.0515(15) Uani 1 1 d U . .
H4A H 0.3963 -0.0395 0.3152 0.077 Uiso 1 1 calc R . .
H4B H 0.4776 0.0318 0.2608 0.077 Uiso 1 1 calc R . .
H4C H 0.3551 0.0368 0.2356 0.077 Uiso 1 1 calc R . .
C5 C 0.3645(4) 0.2150(4) 0.1288(3) 0.0450(14) Uani 1 1 d U . .
H5A H 0.3424 0.2527 0.0723 0.067 Uiso 1 1 calc R . .
H5B H 0.3206 0.1552 0.1353 0.067 Uiso 1 1 calc R . .
H5C H 0.4382 0.1951 0.1217 0.067 Uiso 1 1 calc R . .
C11 C 0.2713(4) 0.0904(4) 0.5655(3) 0.0410(12) Uani 1 1 d U . .
H11 H 0.3362 0.1188 0.5852 0.049 Uiso 1 1 calc R . .
C12 C 0.1715(4) 0.1266(4) 0.5882(3) 0.0430(13) Uani 1 1 d U . .
H12 H 0.1566 0.1831 0.627 0.052 Uiso 1 1 calc R . .
C13 C 0.0970(5) 0.0648(4) 0.5434(3) 0.0442(13) Uani 1 1 d U . .
H13 H 0.0229 0.0723 0.5462 0.053 Uiso 1 1 calc R . .
C14 C 0.1515(5) -0.0098(4) 0.4941(3) 0.0451(13) Uani 1 1 d U . .
H14 H 0.1204 -0.0614 0.4572 0.054 Uiso 1 1 calc R . .
C15 C 0.2590(5) 0.0040(4) 0.5079(4) 0.0466(13) Uani 1 1 d U . .
H15 H 0.3138 -0.0368 0.4834 0.056 Uiso 1 1 calc R . .
C21 C 0.1769(5) 0.4537(3) 0.2457(4) 0.0429(13) Uani 1 1 d U . .
H21 H 0.2358 0.4922 0.2652 0.051 Uiso 1 1 calc R . .
C22 C 0.0812(4) 0.4415(4) 0.2955(4) 0.0431(12) Uani 1 1 d U . .
H22 H 0.0641 0.4706 0.3554 0.052 Uiso 1 1 calc R . .
C23 C 0.0161(4) 0.3794(4) 0.2415(4) 0.0432(13) Uani 1 1 d U . .
H23 H -0.0529 0.3591 0.2584 0.052 Uiso 1 1 calc R . .
C24 C 0.0696(4) 0.3523(4) 0.1587(3) 0.0415(12) Uani 1 1 d U . .
H24 H 0.0434 0.3104 0.1093 0.05 Uiso 1 1 calc R . .
C25 C 0.1673(5) 0.3968(4) 0.1608(3) 0.0430(13) Uani 1 1 d U . .
H25 H 0.2197 0.3904 0.1129 0.052 Uiso 1 1 calc R . .
S1 S 0.25139(9) 0.32072(8) 0.44601(8) 0.0274(3) Uani 1 1 d U . .
S2 S 0.03628(10) 0.23273(8) 0.40866(8) 0.0286(3) Uani 1 1 d U . .
S4 S 0.38803(10) 0.12154(10) 0.37786(8) 0.0353(3) Uani 1 1 d U . .
S5 S 0.35026(9) 0.29196(9) 0.23371(8) 0.0333(3) Uani 1 1 d U . .
Cl1 Cl 0.15974(10) 0.11275(8) 0.25872(7) 0.0302(3) Uani 1 1 d U . .
Mo1 Mo 0.20148(3) 0.14590(3) 0.42994(3) 0.02553(11) Uani 1 1 d U . .
Mo2 Mo 0.16399(3) 0.29469(3) 0.29434(3) 0.02419(11) Uani 1 1 d U . .
P1 P 0.20088(12) 0.28581(10) 0.87048(8) 0.0355(3) Uani 1 1 d U . .
F1 F 0.1168(3) 0.3696(3) 0.8909(4) 0.1120(15) Uani 1 1 d U . .
F2 F 0.2823(3) 0.2017(3) 0.8537(3) 0.1081(14) Uani 1 1 d U . .
F3 F 0.2108(4) 0.3238(3) 0.7663(2) 0.1112(16) Uani 1 1 d U . .
F4 F 0.2883(3) 0.3589(3) 0.9051(2) 0.0892(12) Uani 1 1 d U . .
F5 F 0.1869(4) 0.2457(3) 0.9749(2) 0.1008(14) Uani 1 1 d U . .
F6 F 0.1092(3) 0.2128(2) 0.8375(2) 0.0620(9) Uani 1 1 d U . .

loop_
_atom_site_aniso_label
_atom_site_aniso_U_11
_atom_site_aniso_U_22
_atom_site_aniso_U_33
_atom_site_aniso_U_23
_atom_site_aniso_U_13
_atom_site_aniso_U_12
C1 0.037(3) 0.034(3) 0.035(3) -0.007(2) -0.006(2) 0.003(2)
C2 0.036(3) 0.053(4) 0.046(3) -0.016(3) -0.002(2) -0.018(3)
C3 0.035(3) 0.040(3) 0.038(3) -0.010(2) 0.000(2) -0.004(2)
C4 0.059(4) 0.038(3) 0.057(3) -0.019(3) 0.004(3) 0.012(3)
C5 0.045(4) 0.061(4) 0.029(3) -0.019(3) 0.007(2) -0.005(3)
C11 0.056(3) 0.041(3) 0.026(3) 0.012(2) -0.007(2) -0.005(2)
C12 0.068(4) 0.040(3) 0.021(2) 0.001(2) 0.005(2) 0.000(3)
C13 0.058(3) 0.035(3) 0.039(3) 0.013(2) 0.014(2) -0.005(2)
C14 0.075(4) 0.027(3) 0.034(3) 0.007(2) 0.000(3) -0.014(3)
C15 0.066(3) 0.032(3) 0.042(3) 0.016(2) 0.000(3) 0.010(3)
C21 0.058(4) 0.022(2) 0.048(3) 0.004(2) -0.012(3) -0.006(2)
C22 0.057(3) 0.036(3) 0.036(3) 0.001(2) -0.009(3) 0.018(2)
C23 0.037(3) 0.048(3) 0.044(3) 0.012(2) -0.004(2) 0.012(2)
C24 0.051(3) 0.049(3) 0.025(2) 0.001(2) -0.016(2) 0.009(3)
C25 0.058(3) 0.042(3) 0.029(2) 0.012(2) 0.005(2) 0.008(3)
S1 0.0302(7) 0.0249(7) 0.0273(7) -0.0055(5) -0.0038(5) -0.0015(5)
S2 0.0274(7) 0.0274(7) 0.0310(7) -0.0061(5) 0.0005(5) -0.0027(5)
S4 0.0354(8) 0.0350(8) 0.0355(7) -0.0044(6) -0.0030(6) 0.0095(6)
S5 0.0340(7) 0.0356(7) 0.0302(7) -0.0041(6) 0.0020(5) -0.0048(7)
Cl1 0.0363(7) 0.0269(6) 0.0275(6) -0.0101(5) -0.0021(5) -0.0018(6)
Mo1 0.0335(2) 0.0205(2) 0.0225(2) -0.00092(18) -0.00100(19) 0.0004(2)
Mo2 0.0296(2) 0.0213(2) 0.0217(2) -0.00109(18) -0.00340(18) 0.0003(2)
P1 0.0427(8) 0.0353(8) 0.0284(8) 0.0017(6) -0.0059(6) -0.0036(8)
F1 0.080(3) 0.060(3) 0.196(4) -0.036(3) -0.008(3) 0.023(2)
F2 0.058(3) 0.076(3) 0.190(4) 0.000(3) 0.020(3) 0.022(2)
F3 0.178(4) 0.107(3) 0.049(2) 0.032(2) -0.012(2) -0.058(3)
F4 0.078(3) 0.076(2) 0.113(3) 0.012(2) -0.045(2) -0.035(2)
F5 0.157(4) 0.101(3) 0.044(2) 0.0115(19) -0.009(2) -0.042(3)
F6 0.061(2) 0.0443(19) 0.081(2) -0.0025(18) -0.0199(17) -0.0091(19)

loop_
_atom_type_symbol
_atom_type_description
_atom_type_scat_dispersion_real
_atom_type_scat_dispersion_imag
_atom_type_scat_source
C C 0.0033 0.0016 'International Tables Vol C Tables 4.2.6.8 and 6.1.1.4'
H H 0 0 'International Tables Vol C Tables 4.2.6.8 and 6.1.1.4'
S S 0.1246 0.1234 'International Tables Vol C Tables 4.2.6.8 and 6.1.1.4'
Cl Cl 0.1484 0.1585 'International Tables Vol C Tables 4.2.6.8 and 6.1.1.4'
Mo Mo -1.6832 0.6857 'International Tables Vol C Tables 4.2.6.8 and 6.1.1.4'
P P 0.1023 0.0942 'International Tables Vol C Tables 4.2.6.8 and 6.1.1.4'
F F 0.0171 0.0103 'International Tables Vol C Tables 4.2.6.8 and 6.1.1.4'

loop_
_exptl_crystal_face_index_h
_exptl_crystal_face_index_k
_exptl_crystal_face_index_l
_exptl_crystal_face_perp_dist
1 0 0 0.01
-1 0 0 0.01
0 -1 0 0.05
0 1 0 0.055
0 0 -1 0.09
0 0 1 0.095
-1 1 0 0.04
-1 -1 0 0.035
0 -1 2 0.08
0 -3 2 0.07

loop_
_geom_angle_atom_site_label_1
_geom_angle_atom_site_label_2
_geom_angle_atom_site_label_3
_geom_angle
_geom_angle_site_symmetry_1
_geom_angle_site_symmetry_3
_geom_angle_publ_flag
S4 C3 S5 118.9(3) . . ?
C12 C11 C15 108.2(5) . . ?
C12 C11 Mo1 73.4(3) . . ?
C15 C11 Mo1 75.2(3) . . ?
C11 C12 C13 107.9(5) . . ?
C11 C12 Mo1 70.3(3) . . ?
C13 C12 Mo1 75.2(3) . . ?
C14 C13 C12 107.8(5) . . ?
C14 C13 Mo1 73.4(3) . . ?
C12 C13 Mo1 69.2(3) . . ?
C15 C14 C13 108.9(5) . . ?
C15 C14 Mo1 70.8(3) . . ?
C13 C14 Mo1 72.0(3) . . ?
C14 C15 C11 107.1(5) . . ?
C14 C15 Mo1 74.5(3) . . ?
C11 C15 Mo1 68.4(3) . . ?
C22 C21 C25 106.1(5) . . ?
C22 C21 Mo2 71.2(3) . . ?
C25 C21 Mo2 74.8(3) . . ?
C23 C22 C21 108.3(5) . . ?
C23 C22 Mo2 75.6(3) . . ?
C21 C22 Mo2 72.0(3) . . ?
C24 C23 C22 108.4(5) . . ?
C24 C23 Mo2 75.0(3) . . ?
C22 C23 Mo2 68.7(3) . . ?
C25 C24 C23 108.0(5) . . ?
C25 C24 Mo2 70.5(3) . . ?
C23 C24 Mo2 70.5(3) . . ?
C24 C25 C21 109.2(5) . . ?
C24 C25 Mo2 75.3(3) . . ?
C21 C25 Mo2 69.0(2) . . ?
C1 S1 Mo2 112.97(15) . . ?
C1 S1 Mo1 114.73(16) . . ?
Mo2 S1 Mo1 70.18(3) . . ?
C2 S2 Mo1 111.56(19) . . ?
C2 S2 Mo2 112.99(16) . . ?
Mo1 S2 Mo2 70.33(4) . . ?
C3 S4 C4 101.7(2) . . ?
C3 S4 Mo1 110.05(17) . . ?
C4 S4 Mo1 114.67(19) . . ?
C3 S5 C5 102.5(2) . . ?
C3 S5 Mo2 110.41(16) . . ?
C5 S5 Mo2 112.16(17) . . ?
Mo2 Cl1 Mo1 68.19(3) . . ?
C11 Mo1 C12 36.29(18) . . ?
C11 Mo1 C15 36.40(18) . . ?
C12 Mo1 C15 59.83(19) . . ?
C11 Mo1 C13 59.54(19) . . ?
C12 Mo1 C13 35.56(17) . . ?
C15 Mo1 C13 58.5(2) . . ?
C11 Mo1 C14 59.16(19) . . ?
C12 Mo1 C14 58.71(18) . . ?
C15 Mo1 C14 34.77(19) . . ?
C13 Mo1 C14 34.62(18) . . ?
C11 Mo1 S2 127.80(14) . . ?
C12 Mo1 S2 91.63(15) . . ?
C15 Mo1 S2 136.76(16) . . ?
C13 Mo1 S2 79.19(14) . . ?
C14 Mo1 S2 103.70(17) . . ?
C11 Mo1 S1 97.94(14) . . ?
C12 Mo1 S1 93.63(13) . . ?
C15 Mo1 S1 131.60(16) . . ?
C13 Mo1 S1 122.15(13) . . ?
C14 Mo1 S1 152.25(12) . . ?
S2 Mo1 S1 77.09(4) . . ?
C11 Mo1 Cl1 147.73(14) . . ?
C12 Mo1 Cl1 152.16(14) . . ?
C15 Mo1 Cl1 112.02(14) . . ?
C13 Mo1 Cl1 116.63(14) . . ?
C14 Mo1 Cl1 98.69(13) . . ?
S2 Mo1 Cl1 77.42(4) . . ?
S1 Mo1 Cl1 108.38(4) . . ?
C11 Mo1 S4 79.95(14) . . ?
C12 Mo1 S4 115.47(15) . . ?
C15 Mo1 S4 74.32(16) . . ?
C13 Mo1 S4 132.54(14) . . ?
C14 Mo1 S4 104.58(16) . . ?
S2 Mo1 S4 148.21(4) . . ?
S1 Mo1 S4 84.53(4) . . ?
Cl1 Mo1 S4 84.23(4) . . ?
C11 Mo1 Mo2 152.46(14) . . ?
C12 Mo1 Mo2 135.87(14) . . ?
C15 Mo1 Mo2 164.14(14) . . ?
C13 Mo1 Mo2 134.06(14) . . ?
C14 Mo1 Mo2 147.53(15) . . ?
S2 Mo1 Mo2 54.93(3) . . ?
S1 Mo1 Mo2 54.67(3) . . ?
Cl1 Mo1 Mo2 55.79(3) . . ?
S4 Mo1 Mo2 93.28(3) . . ?
C22 Mo2 C21 36.83(19) . . ?
C22 Mo2 C25 59.60(19) . . ?
C21 Mo2 C25 36.17(16) . . ?
C22 Mo2 C23 35.69(17) . . ?
C21 Mo2 C23 59.9(2) . . ?
C25 Mo2 C23 57.90(19) . . ?
C22 Mo2 C24 58.73(18) . . ?
C21 Mo2 C24 59.09(19) . . ?
C25 Mo2 C24 34.18(18) . . ?
C23 Mo2 C24 34.49(17) . . ?
C22 Mo2 S1 94.80(13) . . ?
C21 Mo2 S1 95.49(13) . . ?
C25 Mo2 S1 127.87(14) . . ?
C23 Mo2 S1 125.59(13) . . ?
C24 Mo2 S1 152.40(14) . . ?
C22 Mo2 S2 88.86(14) . . ?
C21 Mo2 S2 125.03(15) . . ?
C25 Mo2 S2 138.22(15) . . ?
C23 Mo2 S2 80.41(14) . . ?
C24 Mo2 S2 107.37(14) . . ?
S1 Mo2 S2 77.26(4) . . ?
C22 Mo2 Cl1 148.71(14) . . ?
C21 Mo2 Cl1 150.60(13) . . ?
C25 Mo2 Cl1 114.65(13) . . ?
C23 Mo2 Cl1 113.43(14) . . ?
C24 Mo2 Cl1 98.43(14) . . ?
S1 Mo2 Cl1 109.06(4) . . ?
S2 Mo2 Cl1 77.45(4) . . ?
C22 Mo2 S5 117.38(15) . . ?
C21 Mo2 S5 80.93(16) . . ?
C25 Mo2 S5 73.73(15) . . ?
C23 Mo2 S5 131.61(14) . . ?
C24 Mo2 S5 102.24(13) . . ?
S1 Mo2 S5 82.22(4) . . ?
S2 Mo2 S5 147.97(4) . . ?
Cl1 Mo2 S5 86.49(4) . . ?
C22 Mo2 Mo1 134.80(13) . . ?
C21 Mo2 Mo1 150.64(13) . . ?
C25 Mo2 Mo1 165.12(14) . . ?
C23 Mo2 Mo1 134.78(13) . . ?
C24 Mo2 Mo1 149.43(14) . . ?
S1 Mo2 Mo1 55.15(3) . . ?
S2 Mo2 Mo1 54.75(3) . . ?
Cl1 Mo2 Mo1 56.02(3) . . ?
S5 Mo2 Mo1 93.30(3) . . ?
F2 P1 F3 92.4(2) . . ?
F2 P1 F4 91.4(2) . . ?
F3 P1 F4 91.6(2) . . ?
F2 P1 F5 88.2(3) . . ?
F3 P1 F5 177.9(3) . . ?
F4 P1 F5 90.4(2) . . ?
F2 P1 F1 178.0(3) . . ?
F3 P1 F1 89.5(3) . . ?
F4 P1 F1 89.0(2) . . ?
F5 P1 F1 89.9(3) . . ?
F2 P1 F6 90.0(2) . . ?
F3 P1 F6 89.31(19) . . ?
F4 P1 F6 178.2(2) . . ?
F5 P1 F6 88.7(2) . . ?
F1 P1 F6 89.5(2) . . ?

loop_
_geom_bond_atom_site_label_1
_geom_bond_atom_site_label_2
_geom_bond_distance
_geom_bond_site_symmetry_2
_geom_bond_publ_flag
C1 S1 1.825(5) . ?
C2 S2 1.818(4) . ?
C3 S4 1.790(5) . ?
C3 S5 1.791(5) . ?
C4 S4 1.813(5) . ?
C5 S5 1.804(4) . ?
C11 C12 1.397(7) . ?
C11 C15 1.418(7) . ?
C11 Mo1 2.223(5) . ?
C12 C13 1.407(7) . ?
C12 Mo1 2.262(4) . ?
C13 C14 1.398(7) . ?
C13 Mo1 2.339(5) . ?
C14 C15 1.395(8) . ?
C14 Mo1 2.358(5) . ?
C15 Mo1 2.311(5) . ?
C21 C22 1.413(7) . ?
C21 C25 1.417(6) . ?
C21 Mo2 2.241(4) . ?
C22 C23 1.397(7) . ?
C22 Mo2 2.231(5) . ?
C23 C24 1.393(7) . ?
C23 Mo2 2.319(5) . ?
C24 C25 1.380(7) . ?
C24 Mo2 2.376(4) . ?
C25 Mo2 2.316(4) . ?
S1 Mo2 2.4219(12) . ?
S1 Mo1 2.4365(12) . ?
S2 Mo1 2.4221(13) . ?
S2 Mo2 2.4275(12) . ?
S4 Mo1 2.5061(13) . ?
S5 Mo2 2.5194(12) . ?
Cl1 Mo2 2.4878(11) . ?
Cl1 Mo1 2.4944(11) . ?
Mo1 Mo2 2.7929(5) . ?
P1 F2 1.549(4) . ?
P1 F3 1.550(3) . ?
P1 F4 1.559(3) . ?
P1 F5 1.567(3) . ?
P1 F1 1.577(4) . ?
P1 F6 1.591(3) . ?
